data_7127130
loop_
_publ_author_name
'Niu, Kaikai'
'Song, Lingyun'
'Hao, Yanke'
'Liu, Yuxiu'
'Wang, Qingmin'

_publ_section_title
;
 Electrochemical decarboxylative C3 alkylation of
 quinoxalin-2(1<i>H</i>)-ones with <i>N</i>-hydroxyphthalimide esters.
;
_journal_issue 78
_journal_name_full 'Chemical communications (Cambridge, England)'
_journal_page_first 11673
_journal_page_last 11676
_journal_paper_doi 10.1039/d0cc05391k
_journal_volume 56
_journal_year 2020
_chemical_formula_moiety 'C15 H18 N2 O'
_chemical_formula_sum 'C15 H18 N2 O'
_chemical_formula_weight 242.31
_space_group_crystal_system triclinic
_space_group_IT_number 2
_space_group_name_Hall '-P 1'
_space_group_name_H-M_alt 'P -1'
_atom_sites_solution_hydrogens geom
_atom_sites_solution_primary dual
_audit_creation_date 2020-06-13
_audit_creation_method
;
Olex2 1.2
(compiled 2018.05.29 svn.r3508 for OlexSys, GUI svn.r5506)
;
_audit_update_record
;
2020-06-15 deposited with the CCDC.	2020-08-27 downloaded from the CCDC.
;
_cell_angle_alpha 86.151(6)
_cell_angle_beta 70.363(7)
_cell_angle_gamma 65.045(8)
_cell_formula_units_Z 4
_cell_length_a 10.3988(9)
_cell_length_b 11.9760(9)
_cell_length_c 12.1316(8)
_cell_measurement_reflns_used 10170
_cell_measurement_temperature 113(2)
_cell_measurement_theta_max 32.8940
_cell_measurement_theta_min 1.9170
_cell_volume 1285.2(2)
_computing_cell_refinement 'CrysAlisPro 1.171.39.46 (Rigaku OD, 2018)'
_computing_data_collection CrystalClear(Rigaku,2008)
_computing_data_reduction 'CrysAlisPro 1.171.39.46 (Rigaku OD, 2018)'
_computing_molecular_graphics 'Olex2 (Dolomanov et al., 2009)'
_computing_publication_material 'Olex2 (Dolomanov et al., 2009)'
_computing_structure_refinement 'ShelXL (Sheldrick, 2015)'
_computing_structure_solution 'ShelXT (Sheldrick, 2015)'
_diffrn_ambient_temperature 113.15
_diffrn_detector 'CCD plate'
_diffrn_measured_fraction_theta_full 0.997
_diffrn_measured_fraction_theta_max 0.997
_diffrn_measurement_details
;
List of Runs (angles in degrees, time in seconds):

  # Type    Start    End  Width  t~exp~   \w     \q     \k     \f   Frames
#--------------------------------------------------------------------------
  1  \w   -115.00  65.00   2.00    3.00    --  -25.00  45.00   0.00   90
  2  \w   -115.00  65.00   2.00    3.00    --  -25.00  45.00  90.00   90
  3  \w   -115.00  65.00   2.00    3.00    --  -25.00  45.00 180.00   90
;
_diffrn_measurement_device 'abstract diffractometer'
_diffrn_measurement_device_type 'Rigaku Saturn 70 CCD'
_diffrn_measurement_method '\w scans'
_diffrn_orient_matrix_type 'CrysAlisPro convention (1999,Acta A55,543-557)'
_diffrn_orient_matrix_UB_11 -0.0670819000
_diffrn_orient_matrix_UB_12 -0.0086324000
_diffrn_orient_matrix_UB_13 0.0245744000
_diffrn_orient_matrix_UB_21 0.0409498000
_diffrn_orient_matrix_UB_22 -0.0634958000
_diffrn_orient_matrix_UB_23 -0.0206850000
_diffrn_orient_matrix_UB_31 0.0149707000
_diffrn_orient_matrix_UB_32 -0.0139326000
_diffrn_orient_matrix_UB_33 0.0533997000
_diffrn_radiation_monochromator confocal
_diffrn_radiation_probe x-ray
_diffrn_radiation_type MoK\a
_diffrn_radiation_wavelength 0.71073
_diffrn_reflns_av_R_equivalents 0.0265
_diffrn_reflns_av_unetI/netI 0.0300
_diffrn_reflns_Laue_measured_fraction_full 0.997
_diffrn_reflns_Laue_measured_fraction_max 0.997
_diffrn_reflns_limit_h_max 12
_diffrn_reflns_limit_h_min -12
_diffrn_reflns_limit_k_max 14
_diffrn_reflns_limit_k_min -14
_diffrn_reflns_limit_l_max 15
_diffrn_reflns_limit_l_min -15
_diffrn_reflns_number 13407
_diffrn_reflns_point_group_measured_fraction_full 0.997
_diffrn_reflns_point_group_measured_fraction_max 0.997
_diffrn_reflns_theta_full 25.242
_diffrn_reflns_theta_max 26.367
_diffrn_reflns_theta_min 1.789
_diffrn_source 'rotating anode'
_diffrn_source_type 'Enhance (Mo) X-ray Source'
_exptl_absorpt_coefficient_mu 0.080
_exptl_absorpt_correction_T_max 1.00000
_exptl_absorpt_correction_T_min 0.72389
_exptl_absorpt_correction_type multi-scan
_exptl_absorpt_process_details 'CrysAlisPro 1.171.39.46 (Rigaku Oxford Diffraction, 2018)'
_exptl_crystal_colour colourless
_exptl_crystal_colour_primary colourless
_exptl_crystal_density_diffrn 1.252
_exptl_crystal_description block
_exptl_crystal_F_000 520
_exptl_crystal_size_max 0.2
_exptl_crystal_size_mid 0.18
_exptl_crystal_size_min 0.16
_refine_diff_density_max 0.627
_refine_diff_density_min -0.235
_refine_diff_density_rms 0.044
_refine_ls_extinction_method none
_refine_ls_goodness_of_fit_ref 1.027
_refine_ls_hydrogen_treatment constr
_refine_ls_matrix_type full
_refine_ls_number_parameters 327
_refine_ls_number_reflns 5209
_refine_ls_number_restraints 0
_refine_ls_restrained_S_all 1.027
_refine_ls_R_factor_all 0.0521
_refine_ls_R_factor_gt 0.0433
_refine_ls_shift/su_max 0.000
_refine_ls_shift/su_mean 0.000
_refine_ls_structure_factor_coef Fsqd
_refine_ls_weighting_details 'w=1/[\s^2^(Fo^2^)+(0.0624P)^2^+0.3111P] where P=(Fo^2^+2Fc^2^)/3'
_refine_ls_weighting_scheme calc
_refine_ls_wR_factor_gt 0.1099
_refine_ls_wR_factor_ref 0.1162
_reflns_Friedel_coverage 0.000
_reflns_number_gt 4389
_reflns_number_total 5209
_reflns_threshold_expression 'I > 2\s(I)'
_cod_data_source_file d0cc05391k2.cif
_cod_data_source_block r20200612d
_cod_depositor_comments 'Adding full bibliography for 7127130.cif.'
_cod_original_cell_volume 1285.17(19)
_cod_database_code 7127130
_shelx_shelxl_version_number 2018/3
_chemical_oxdiff_formula 'C11 H10 N O'
_shelx_space_group_comment
;
The symmetry employed for this shelxl refinement is uniquely defined
by the following loop, which should always be used as a source of
symmetry information in preference to the above space-group names.
They are only intended as comments.
;
_shelx_estimated_absorpt_t_max 0.987
_shelx_estimated_absorpt_t_min 0.984
_reflns_odcompleteness_completeness 99.67
_reflns_odcompleteness_iscentric 1
_reflns_odcompleteness_theta 26.32
_olex2_refinement_description
;
1. Fixed Uiso
 At 1.2 times of:
  All C(H) groups, All C(H,H) groups
 At 1.5 times of:
  All C(H,H,H) groups
2.a Ternary CH refined with riding coordinates:
 C10(H10), C25(H25)
2.b Secondary CH2 refined with riding coordinates:
 C11(H11A,H11B), C12(H12A,H12B), C13(H13A,H13B), C14(H14A,H14B), C15(H15A,
 H15B), C26(H26A,H26B), C27(H27A,H27B), C28(H28A,H28B), C29(H29A,H29B),
 C30(H30A,H30B)
2.c Aromatic/amide H refined with riding coordinates:
 C2(H2), C3(H3), C4(H4), C5(H5), C17(H17), C18(H18), C19(H19), C20(H20)
2.d Idealised Me refined as rotating group:
 C9(H9A,H9B,H9C), C24(H24A,H24B,H24C)
;
_olex2_submission_special_instructions 'No special instructions were received'
_oxdiff_exptl_absorpt_empirical_details
;
Empirical correction (ABSPACK) includes:
- Absorption correction using spherical harmonics
- Frame scaling
- Detector area scaling
;
_oxdiff_exptl_absorpt_empirical_full_max 1.370
_oxdiff_exptl_absorpt_empirical_full_min 0.705

loop_
_space_group_symop_operation_xyz
'x, y, z'
'-x, -y, -z'

loop_
_atom_site_label
_atom_site_type_symbol
_atom_site_fract_x
_atom_site_fract_y
_atom_site_fract_z
_atom_site_U_iso_or_equiv
_atom_site_adp_type
_atom_site_occupancy
_atom_site_site_symmetry_order
_atom_site_calc_flag
_atom_site_refinement_flags_posn
_atom_site_refinement_flags_adp
_atom_site_refinement_flags_occupancy
_atom_site_disorder_assembly
_atom_site_disorder_group
O1 O 0.89488(10) 0.14844(9) 0.59969(8) 0.0293(2) Uani 1 1 d . . . . .
N1 N 0.69884(12) 0.34063(10) 0.64997(9) 0.0231(2) Uani 1 1 d . . . . .
N2 N 0.58961(12) 0.26205(10) 0.87045(9) 0.0222(2) Uani 1 1 d . . . . .
C1 C 0.57328(14) 0.42557(12) 0.73668(12) 0.0226(3) Uani 1 1 d . . . . .
C2 C 0.49850(16) 0.54904(13) 0.71742(13) 0.0295(3) Uani 1 1 d . . . . .
H2 H 0.531110 0.577646 0.642764 0.035 Uiso 1 1 calc R . . . .
C3 C 0.37680(16) 0.62922(13) 0.80771(15) 0.0342(3) Uani 1 1 d . . . . .
H3 H 0.325942 0.713075 0.794274 0.041 Uiso 1 1 calc R . . . .
C4 C 0.32716(16) 0.58973(13) 0.91793(14) 0.0323(3) Uani 1 1 d . . . . .
H4 H 0.244208 0.646338 0.979452 0.039 Uiso 1 1 calc R . . . .
C5 C 0.39940(15) 0.46781(13) 0.93701(12) 0.0277(3) Uani 1 1 d . . . . .
H5 H 0.365285 0.440143 1.011859 0.033 Uiso 1 1 calc R . . . .
C6 C 0.52233(14) 0.38453(12) 0.84729(11) 0.0217(3) Uani 1 1 d . . . . .
C7 C 0.70679(14) 0.18513(12) 0.78911(11) 0.0202(3) Uani 1 1 d . . . . .
C8 C 0.77629(14) 0.22131(12) 0.67212(11) 0.0216(3) Uani 1 1 d . . . . .
C9 C 0.75551(17) 0.38035(14) 0.53353(12) 0.0330(3) Uani 1 1 d . . . . .
H9A H 0.676518 0.410384 0.497839 0.050 Uiso 1 1 calc GR . . . .
H9B H 0.843910 0.310266 0.483481 0.050 Uiso 1 1 calc GR . . . .
H9C H 0.783913 0.446898 0.541560 0.050 Uiso 1 1 calc GR . . . .
C10 C 0.78509(14) 0.05295(12) 0.81269(11) 0.0219(3) Uani 1 1 d . . . . .
H10 H 0.825803 -0.000211 0.737886 0.026 Uiso 1 1 calc R . . . .
C11 C 0.67947(15) 0.00874(13) 0.90621(13) 0.0281(3) Uani 1 1 d . . . . .
H11A H 0.633219 0.063324 0.979802 0.034 Uiso 1 1 calc R . . . .
H11B H 0.597431 0.013995 0.879124 0.034 Uiso 1 1 calc R . . . .
C12 C 0.76512(17) -0.12452(13) 0.93031(14) 0.0338(3) Uani 1 1 d . . . . .
H12A H 0.695689 -0.149078 0.994128 0.041 Uiso 1 1 calc R . . . .
H12B H 0.801757 -0.180139 0.858940 0.041 Uiso 1 1 calc R . . . .
C13 C 0.89842(16) -0.13931(13) 0.96536(12) 0.0305(3) Uani 1 1 d . . . . .
H13A H 0.954943 -0.227370 0.975361 0.037 Uiso 1 1 calc R . . . .
H13B H 0.861195 -0.091029 1.041509 0.037 Uiso 1 1 calc R . . . .
C14 C 1.00320(15) -0.09510(13) 0.87264(12) 0.0291(3) Uani 1 1 d . . . . .
H14A H 1.048629 -0.149040 0.798720 0.035 Uiso 1 1 calc R . . . .
H14B H 1.085865 -0.101379 0.899417 0.035 Uiso 1 1 calc R . . . .
C15 C 0.91861(14) 0.03828(12) 0.84950(12) 0.0242(3) Uani 1 1 d . . . . .
H15A H 0.988401 0.063300 0.786529 0.029 Uiso 1 1 calc R . . . .
H15B H 0.881124 0.093271 0.921483 0.029 Uiso 1 1 calc R . . . .
O2 O 0.48495(11) 0.30023(9) 0.50892(8) 0.0308(2) Uani 1 1 d . . . . .
N3 N 0.61539(12) 0.09676(10) 0.52948(9) 0.0223(2) Uani 1 1 d . . . . .
N4 N 0.35111(12) 0.10672(10) 0.70349(9) 0.0217(2) Uani 1 1 d . . . . .
C16 C 0.61980(14) -0.00678(12) 0.59086(11) 0.0221(3) Uani 1 1 d . . . . .
C17 C 0.75273(15) -0.11562(13) 0.56866(12) 0.0270(3) Uani 1 1 d . . . . .
H17 H 0.843631 -0.121022 0.510418 0.032 Uiso 1 1 calc R . . . .
C18 C 0.75015(17) -0.21523(13) 0.63254(13) 0.0319(3) Uani 1 1 d . . . . .
H18 H 0.840191 -0.289269 0.617448 0.038 Uiso 1 1 calc R . . . .
C19 C 0.61807(17) -0.20920(13) 0.71867(13) 0.0319(3) Uani 1 1 d . . . . .
H19 H 0.618280 -0.278409 0.761866 0.038 Uiso 1 1 calc R . . . .
C20 C 0.48751(16) -0.10219(13) 0.74051(12) 0.0272(3) Uani 1 1 d . . . . .
H20 H 0.397308 -0.097873 0.798979 0.033 Uiso 1 1 calc R . . . .
C21 C 0.48599(14) 0.00052(12) 0.67755(11) 0.0219(3) Uani 1 1 d . . . . .
C22 C 0.35083(14) 0.20309(12) 0.64869(11) 0.0204(3) Uani 1 1 d . . . . .
C23 C 0.48740(14) 0.20625(12) 0.55733(11) 0.0221(3) Uani 1 1 d . . . . .
C24 C 0.74837(15) 0.08857(14) 0.42947(12) 0.0283(3) Uani 1 1 d . . . . .
H24A H 0.833122 0.070036 0.457012 0.042 Uiso 1 1 calc GR . . . .
H24B H 0.725081 0.167521 0.393968 0.042 Uiso 1 1 calc GR . . . .
H24C H 0.775433 0.022700 0.370874 0.042 Uiso 1 1 calc GR . . . .
C25 C 0.20921(14) 0.32157(12) 0.67621(11) 0.0212(3) Uani 1 1 d . . . . .
H25 H 0.205057 0.359083 0.600604 0.025 Uiso 1 1 calc R . . . .
C26 C 0.06510(14) 0.30304(12) 0.73379(11) 0.0238(3) Uani 1 1 d . . . . .
H26A H 0.068249 0.262925 0.807492 0.029 Uiso 1 1 calc R . . . .
H26B H 0.058962 0.247807 0.680511 0.029 Uiso 1 1 calc R . . . .
C27 C -0.07457(15) 0.42666(13) 0.76092(12) 0.0280(3) Uani 1 1 d . . . . .
H27A H -0.083235 0.462495 0.686373 0.034 Uiso 1 1 calc R . . . .
H27B H -0.165727 0.412593 0.801710 0.034 Uiso 1 1 calc R . . . .
C28 C -0.06692(15) 0.51803(13) 0.83775(13) 0.0293(3) Uani 1 1 d . . . . .
H28A H -0.155450 0.598568 0.849099 0.035 Uiso 1 1 calc R . . . .
H28B H -0.070286 0.486839 0.915863 0.035 Uiso 1 1 calc R . . . .
C29 C 0.07690(15) 0.53585(13) 0.78161(14) 0.0317(3) Uani 1 1 d . . . . .
H29A H 0.082423 0.591077 0.835301 0.038 Uiso 1 1 calc R . . . .
H29B H 0.074685 0.575950 0.707787 0.038 Uiso 1 1 calc R . . . .
C30 C 0.21641(15) 0.41257(12) 0.75506(12) 0.0275(3) Uani 1 1 d . . . . .
H30A H 0.223957 0.376242 0.829637 0.033 Uiso 1 1 calc R . . . .
H30B H 0.307763 0.426689 0.715357 0.033 Uiso 1 1 calc R . . . .

loop_
_atom_site_aniso_label
_atom_site_aniso_U_11
_atom_site_aniso_U_22
_atom_site_aniso_U_33
_atom_site_aniso_U_23
_atom_site_aniso_U_13
_atom_site_aniso_U_12
O1 0.0238(5) 0.0346(6) 0.0231(5) -0.0008(4) -0.0055(4) -0.0081(4)
N1 0.0225(5) 0.0283(6) 0.0224(5) 0.0082(5) -0.0090(4) -0.0142(5)
N2 0.0199(5) 0.0229(6) 0.0240(5) 0.0037(4) -0.0088(4) -0.0083(4)
C1 0.0187(6) 0.0244(7) 0.0299(7) 0.0059(5) -0.0116(5) -0.0118(5)
C2 0.0274(7) 0.0276(7) 0.0411(8) 0.0143(6) -0.0169(6) -0.0161(6)
C3 0.0276(7) 0.0211(7) 0.0575(10) 0.0098(7) -0.0208(7) -0.0097(6)
C4 0.0225(7) 0.0248(7) 0.0458(9) -0.0018(6) -0.0118(6) -0.0058(6)
C5 0.0203(6) 0.0278(7) 0.0320(7) 0.0023(6) -0.0083(6) -0.0080(6)
C6 0.0184(6) 0.0217(6) 0.0272(7) 0.0048(5) -0.0107(5) -0.0087(5)
C7 0.0195(6) 0.0226(6) 0.0220(6) 0.0030(5) -0.0101(5) -0.0099(5)
C8 0.0198(6) 0.0272(7) 0.0218(6) 0.0024(5) -0.0098(5) -0.0117(5)
C9 0.0367(8) 0.0404(8) 0.0259(7) 0.0139(6) -0.0101(6) -0.0220(7)
C10 0.0229(6) 0.0206(6) 0.0215(6) 0.0015(5) -0.0102(5) -0.0067(5)
C11 0.0261(7) 0.0252(7) 0.0360(7) 0.0090(6) -0.0137(6) -0.0121(6)
C12 0.0380(8) 0.0249(7) 0.0398(8) 0.0097(6) -0.0153(7) -0.0140(6)
C13 0.0340(7) 0.0233(7) 0.0259(7) 0.0040(5) -0.0121(6) -0.0034(6)
C14 0.0250(7) 0.0281(7) 0.0278(7) 0.0004(6) -0.0120(6) -0.0028(6)
C15 0.0216(6) 0.0249(7) 0.0248(6) 0.0015(5) -0.0095(5) -0.0072(5)
O2 0.0288(5) 0.0309(5) 0.0304(5) 0.0110(4) -0.0061(4) -0.0146(4)
N3 0.0206(5) 0.0277(6) 0.0181(5) 0.0002(4) -0.0037(4) -0.0117(5)
N4 0.0227(5) 0.0235(6) 0.0203(5) 0.0009(4) -0.0069(4) -0.0113(5)
C16 0.0251(6) 0.0245(7) 0.0197(6) -0.0011(5) -0.0099(5) -0.0111(5)
C17 0.0245(7) 0.0296(7) 0.0258(7) -0.0046(6) -0.0092(5) -0.0090(6)
C18 0.0308(7) 0.0247(7) 0.0389(8) -0.0026(6) -0.0170(6) -0.0059(6)
C19 0.0394(8) 0.0244(7) 0.0388(8) 0.0072(6) -0.0209(7) -0.0146(6)
C20 0.0308(7) 0.0279(7) 0.0276(7) 0.0048(6) -0.0117(6) -0.0157(6)
C21 0.0239(6) 0.0234(7) 0.0210(6) -0.0001(5) -0.0094(5) -0.0108(5)
C22 0.0218(6) 0.0245(7) 0.0178(6) 0.0002(5) -0.0071(5) -0.0119(5)
C23 0.0223(6) 0.0272(7) 0.0187(6) 0.0017(5) -0.0072(5) -0.0119(5)
C24 0.0212(6) 0.0383(8) 0.0227(6) -0.0009(6) -0.0014(5) -0.0145(6)
C25 0.0202(6) 0.0231(6) 0.0211(6) 0.0024(5) -0.0067(5) -0.0102(5)
C26 0.0226(6) 0.0265(7) 0.0242(6) -0.0008(5) -0.0065(5) -0.0128(6)
C27 0.0202(6) 0.0323(7) 0.0318(7) 0.0007(6) -0.0085(5) -0.0114(6)
C28 0.0217(7) 0.0261(7) 0.0345(7) -0.0021(6) -0.0055(6) -0.0076(6)
C29 0.0267(7) 0.0243(7) 0.0423(8) -0.0043(6) -0.0070(6) -0.0118(6)
C30 0.0226(7) 0.0275(7) 0.0342(7) -0.0033(6) -0.0084(6) -0.0123(6)

loop_
_atom_type_symbol
_atom_type_description
_atom_type_scat_dispersion_real
_atom_type_scat_dispersion_imag
_atom_type_scat_source
C C 0.0033 0.0016 'International Tables Vol C Tables 4.2.6.8 and 6.1.1.4'
H H 0.0000 0.0000 'International Tables Vol C Tables 4.2.6.8 and 6.1.1.4'
N N 0.0061 0.0033 'International Tables Vol C Tables 4.2.6.8 and 6.1.1.4'
O O 0.0106 0.0060 'International Tables Vol C Tables 4.2.6.8 and 6.1.1.4'

loop_
_geom_angle_atom_site_label_1
_geom_angle_atom_site_label_2
_geom_angle_atom_site_label_3
_geom_angle
_geom_angle_site_symmetry_1
_geom_angle_site_symmetry_3
_geom_angle_publ_flag
C1 N1 C9 119.72(11) . . ?
C8 N1 C1 121.66(11) . . ?
C8 N1 C9 118.54(11) . . ?
C7 N2 C6 118.70(11) . . ?
N1 C1 C2 122.31(12) . . ?
N1 C1 C6 118.23(11) . . ?
C2 C1 C6 119.46(13) . . ?
C1 C2 H2 120.2 . . ?
C3 C2 C1 119.51(13) . . ?
C3 C2 H2 120.2 . . ?
C2 C3 H3 119.3 . . ?
C2 C3 C4 121.36(13) . . ?
C4 C3 H3 119.3 . . ?
C3 C4 H4 120.3 . . ?
C5 C4 C3 119.37(14) . . ?
C5 C4 H4 120.3 . . ?
C4 C5 H5 119.7 . . ?
C4 C5 C6 120.55(13) . . ?
C6 C5 H5 119.7 . . ?
N2 C6 C1 121.97(12) . . ?
N2 C6 C5 118.29(12) . . ?
C5 C6 C1 119.74(12) . . ?
N2 C7 C8 123.47(11) . . ?
N2 C7 C10 120.00(11) . . ?
C8 C7 C10 116.46(11) . . ?
O1 C8 N1 122.35(12) . . ?
O1 C8 C7 122.10(12) . . ?
N1 C8 C7 115.55(11) . . ?
N1 C9 H9A 109.5 . . ?
N1 C9 H9B 109.5 . . ?
N1 C9 H9C 109.5 . . ?
H9A C9 H9B 109.5 . . ?
H9A C9 H9C 109.5 . . ?
H9B C9 H9C 109.5 . . ?
C7 C10 H10 108.1 . . ?
C7 C10 C11 112.85(11) . . ?
C7 C10 C15 109.05(10) . . ?
C11 C10 H10 108.1 . . ?
C11 C10 C15 110.37(11) . . ?
C15 C10 H10 108.1 . . ?
C10 C11 H11A 109.4 . . ?
C10 C11 H11B 109.4 . . ?
H11A C11 H11B 108.0 . . ?
C12 C11 C10 110.98(11) . . ?
C12 C11 H11A 109.4 . . ?
C12 C11 H11B 109.4 . . ?
C11 C12 H12A 109.3 . . ?
C11 C12 H12B 109.3 . . ?
H12A C12 H12B 108.0 . . ?
C13 C12 C11 111.60(12) . . ?
C13 C12 H12A 109.3 . . ?
C13 C12 H12B 109.3 . . ?
C12 C13 H13A 109.5 . . ?
C12 C13 H13B 109.5 . . ?
C12 C13 C14 110.93(12) . . ?
H13A C13 H13B 108.0 . . ?
C14 C13 H13A 109.5 . . ?
C14 C13 H13B 109.5 . . ?
C13 C14 H14A 109.4 . . ?
C13 C14 H14B 109.4 . . ?
C13 C14 C15 111.23(11) . . ?
H14A C14 H14B 108.0 . . ?
C15 C14 H14A 109.4 . . ?
C15 C14 H14B 109.4 . . ?
C10 C15 H15A 109.4 . . ?
C10 C15 H15B 109.4 . . ?
C14 C15 C10 110.97(11) . . ?
C14 C15 H15A 109.4 . . ?
C14 C15 H15B 109.4 . . ?
H15A C15 H15B 108.0 . . ?
C16 N3 C24 119.79(11) . . ?
C23 N3 C16 121.59(11) . . ?
C23 N3 C24 118.58(11) . . ?
C22 N4 C21 118.54(11) . . ?
N3 C16 C17 121.84(12) . . ?
N3 C16 C21 118.16(12) . . ?
C17 C16 C21 120.00(12) . . ?
C16 C17 H17 120.4 . . ?
C18 C17 C16 119.19(13) . . ?
C18 C17 H17 120.4 . . ?
C17 C18 H18 119.3 . . ?
C17 C18 C19 121.36(13) . . ?
C19 C18 H18 119.3 . . ?
C18 C19 H19 120.3 . . ?
C20 C19 C18 119.42(13) . . ?
C20 C19 H19 120.3 . . ?
C19 C20 H20 119.6 . . ?
C19 C20 C21 120.77(13) . . ?
C21 C20 H20 119.6 . . ?
N4 C21 C16 122.27(12) . . ?
N4 C21 C20 118.47(12) . . ?
C20 C21 C16 119.26(12) . . ?
N4 C22 C23 123.48(12) . . ?
N4 C22 C25 120.69(11) . . ?
C23 C22 C25 115.82(11) . . ?
O2 C23 N3 122.16(11) . . ?
O2 C23 C22 122.12(12) . . ?
N3 C23 C22 115.71(11) . . ?
N3 C24 H24A 109.5 . . ?
N3 C24 H24B 109.5 . . ?
N3 C24 H24C 109.5 . . ?
H24A C24 H24B 109.5 . . ?
H24A C24 H24C 109.5 . . ?
H24B C24 H24C 109.5 . . ?
C22 C25 H25 107.9 . . ?
C22 C25 C26 113.40(10) . . ?
C22 C25 C30 109.53(10) . . ?
C26 C25 H25 107.9 . . ?
C26 C25 C30 110.12(10) . . ?
C30 C25 H25 107.9 . . ?
C25 C26 H26A 109.5 . . ?
C25 C26 H26B 109.5 . . ?
C25 C26 C27 110.93(11) . . ?
H26A C26 H26B 108.0 . . ?
C27 C26 H26A 109.5 . . ?
C27 C26 H26B 109.5 . . ?
C26 C27 H27A 109.3 . . ?
C26 C27 H27B 109.3 . . ?
H27A C27 H27B 108.0 . . ?
C28 C27 C26 111.63(11) . . ?
C28 C27 H27A 109.3 . . ?
C28 C27 H27B 109.3 . . ?
C27 C28 H28A 109.5 . . ?
C27 C28 H28B 109.5 . . ?
H28A C28 H28B 108.0 . . ?
C29 C28 C27 110.92(11) . . ?
C29 C28 H28A 109.5 . . ?
C29 C28 H28B 109.5 . . ?
C28 C29 H29A 109.4 . . ?
C28 C29 H29B 109.4 . . ?
C28 C29 C30 111.28(11) . . ?
H29A C29 H29B 108.0 . . ?
C30 C29 H29A 109.4 . . ?
C30 C29 H29B 109.4 . . ?
C25 C30 H30A 109.4 . . ?
C25 C30 H30B 109.4 . . ?
C29 C30 C25 111.18(11) . . ?
C29 C30 H30A 109.4 . . ?
C29 C30 H30B 109.4 . . ?
H30A C30 H30B 108.0 . . ?

loop_
_geom_bond_atom_site_label_1
_geom_bond_atom_site_label_2
_geom_bond_distance
_geom_bond_site_symmetry_2
_geom_bond_publ_flag
O1 C8 1.2333(16) . ?
N1 C1 1.3949(17) . ?
N1 C8 1.3732(17) . ?
N1 C9 1.4683(16) . ?
N2 C6 1.3896(16) . ?
N2 C7 1.2938(16) . ?
C1 C2 1.3968(19) . ?
C1 C6 1.4058(18) . ?
C2 H2 0.9500 . ?
C2 C3 1.381(2) . ?
C3 H3 0.9500 . ?
C3 C4 1.391(2) . ?
C4 H4 0.9500 . ?
C4 C5 1.377(2) . ?
C5 H5 0.9500 . ?
C5 C6 1.3958(18) . ?
C7 C8 1.4888(17) . ?
C7 C10 1.5030(17) . ?
C9 H9A 0.9800 . ?
C9 H9B 0.9800 . ?
C9 H9C 0.9800 . ?
C10 H10 1.0000 . ?
C10 C11 1.5317(18) . ?
C10 C15 1.5357(18) . ?
C11 H11A 0.9900 . ?
C11 H11B 0.9900 . ?
C11 C12 1.5293(19) . ?
C12 H12A 0.9900 . ?
C12 H12B 0.9900 . ?
C12 C13 1.521(2) . ?
C13 H13A 0.9900 . ?
C13 H13B 0.9900 . ?
C13 C14 1.522(2) . ?
C14 H14A 0.9900 . ?
C14 H14B 0.9900 . ?
C14 C15 1.5246(18) . ?
C15 H15A 0.9900 . ?
C15 H15B 0.9900 . ?
O2 C23 1.2286(16) . ?
N3 C16 1.3947(17) . ?
N3 C23 1.3746(17) . ?
N3 C24 1.4724(16) . ?
N4 C21 1.3913(16) . ?
N4 C22 1.2922(16) . ?
C16 C17 1.3996(19) . ?
C16 C21 1.4057(18) . ?
C17 H17 0.9500 . ?
C17 C18 1.383(2) . ?
C18 H18 0.9500 . ?
C18 C19 1.395(2) . ?
C19 H19 0.9500 . ?
C19 C20 1.375(2) . ?
C20 H20 0.9500 . ?
C20 C21 1.4008(18) . ?
C22 C23 1.4928(17) . ?
C22 C25 1.5045(17) . ?
C24 H24A 0.9800 . ?
C24 H24B 0.9800 . ?
C24 H24C 0.9800 . ?
C25 H25 1.0000 . ?
C25 C26 1.5294(17) . ?
C25 C30 1.5380(18) . ?
C26 H26A 0.9900 . ?
C26 H26B 0.9900 . ?
C26 C27 1.5295(18) . ?
C27 H27A 0.9900 . ?
C27 H27B 0.9900 . ?
C27 C28 1.5273(19) . ?
C28 H28A 0.9900 . ?
C28 H28B 0.9900 . ?
C28 C29 1.5202(19) . ?
C29 H29A 0.9900 . ?
C29 H29B 0.9900 . ?
C29 C30 1.5266(19) . ?
C30 H30A 0.9900 . ?
C30 H30B 0.9900 . ?
